data_1519019
loop_
_publ_author_name
'Liu, Fushen'
'Dalhus, Bjorn'
'Gundersen, Lise-Lotte'
'Rise, Frode'

_publ_section_title
;
 Addition and Cycloaddition to 2- and 8-Vinylpurines
;
_journal_name_full 'Acta Chemica Scandinavica'
_journal_page_first 269
_journal_page_last 279
_journal_volume 53
_journal_year 1999
_chemical_formula_sum 'C20 H18 N4 O S'
_chemical_formula_weight 362.44
_space_group_IT_number 15
_symmetry_cell_setting monoclinic
_symmetry_Int_Tables_number 15
_symmetry_space_group_name_Hall '-C 2yc'
_symmetry_space_group_name_H-M 'C 1 2/c 1'
_cell_angle_alpha 90
_cell_angle_beta 101.099(2)
_cell_angle_gamma 90
_cell_formula_units_Z 8
_cell_length_a 36.6951(11)
_cell_length_b 12.5877(5)
_cell_length_c 8.0725(2)
_cell_volume 3659.0(2)
_diffrn_ambient_temperature 293
_diffrn_radiation_probe x-ray
_diffrn_radiation_type MoK\a
_diffrn_radiation_wavelength 0.71069
_exptl_absorpt_coefficient_mu 0.19
_exptl_crystal_density_diffrn 1.316
_exptl_crystal_F_000 1520
_refine_ls_number_parameters 251
_refine_ls_number_reflns 2046
_refine_ls_R_factor_gt 0.0526
_refine_ls_wR_factor_gt 0.1187
_cod_data_source_file Acta-Chem-Scand-1999-53-269-279.cif
_cod_data_source_block 16
_cod_original_sg_symbol_H-M 'C 2/c'
_cod_database_code 1519019

loop_
_symmetry_equiv_pos_site_id
_symmetry_equiv_pos_as_xyz
1 x,y,z
2 -x,y,1/2-z
3 -x,-y,-z
4 x,-y,1/2+z
5 1/2+x,1/2+y,z
6 1/2-x,1/2+y,1/2-z
7 1/2-x,1/2-y,-z
8 1/2+x,1/2-y,1/2+z

loop_
_atom_site_label
_atom_site_type_symbol
_atom_site_thermal_displace_type
_atom_site_fract_x
_atom_site_fract_y
_atom_site_fract_z
_atom_site_occupancy
_atom_site_U_iso_or_equiv
_atom_site_calc_flag
_atom_site_refinement_flags
_atom_site_disorder_assembly
_atom_site_disorder_group
S1 S Uiso 0.14298(3) 0.12562(7) -0.02808(11) 1.000 0.0634(3) . . . .
O1 O Uiso 0.19826(6) 0.1472(2) 0.4540(3) 1.000 0.0616(6) . . . .
N1 N Uiso 0.23399(7) 0.5585(2) 0.1117(3) 1.000 0.0533(7) . . . .
N2 N Uiso 0.22336(7) 0.2697(2) 0.1716(3) 1.000 0.0537(7) . . . .
N3 N Uiso 0.17512(6) 0.3697(2) 0.2588(3) 1.000 0.0425(6) . . . .
N4 N Uiso 0.18214(7) 0.5586(2) 0.2200(3) 1.000 0.0474(6) . . . .
C1 C Uiso 0.20814(9) 0.6155(3) 0.1585(4) 1.000 0.0548(8) . . . .
C2 C Uiso 0.22439(8) 0.4550(2) 0.1447(3) 1.000 0.0442(7) . . . .
C3 C Uiso 0.23945(9) 0.3571(2) 0.1264(4) 1.000 0.0542(8) . . . .
C4 C Uiso 0.19263(8) 0.2798(2) 0.2369(4) 1.000 0.0446(7) . . . .
C5 C Uiso 0.19215(8) 0.4543(2) 0.2120(3) 1.000 0.0401(7) . . . .
C6 C Uiso 0.17660(9) 0.1786(2) 0.2964(4) 1.000 0.0514(8) . . . .
C7 C Uiso 0.17321(9) 0.0903(2) 0.1685(4) 1.000 0.0552(8) . . . .
C8 C Uiso 0.09789(9) 0.1260(2) 0.0195(4) 1.000 0.0566(8) . . . .
C9 C Uiso 0.07343(11) 0.2044(3) -0.0503(5) 1.000 0.0729(11) . . . .
C10 C Uiso 0.03698(13) 0.2038(4) -0.0293(5) 1.000 0.0870(13) . . . .
C11 C Uiso 0.02486(13) 0.1260(4) 0.0659(5) 1.000 0.0844(13) . . . .
C12 C Uiso 0.04909(12) 0.0488(4) 0.1372(5) 1.000 0.0840(13) . . . .
C13 C Uiso 0.08517(11) 0.0474(3) 0.1136(5) 1.000 0.0732(11) . . . .
C14 C Uiso 0.15040(9) 0.5980(3) 0.2863(4) 1.000 0.0609(10) . . . .
C15 C Uiso 0.11595(9) 0.6114(3) 0.1559(4) 1.000 0.0556(8) . . . .
C16 C Uiso 0.10962(12) 0.7052(3) 0.0667(5) 1.000 0.0758(11) . . . .
C17 C Uiso 0.0779(2) 0.7196(5) 0.0498(6) 1.000 0.115(2) . . . .
C18 C Uiso 0.0520(2) 0.6420(7) 0.0764(8) 1.000 0.130(3) . . . .
C19 C Uiso 0.05780(15) 0.5476(6) 0.0077(9) 1.000 0.135(2) . . . .
C20 C Uiso 0.09031(12) 0.5328(4) 0.1252(6) 1.000 0.0930(14) . . . .

loop_
_atom_type_symbol
_atom_type_description
_atom_type_scat_dispersion_real
_atom_type_scat_dispersion_imag
_atom_type_scat_source
C C 0.0033 0.0016 ' International Tables Vol C Tables 4.2.6.8 and 6.1.1.4'
N N 0.0061 0.0033 ' International Tables Vol C Tables 4.2.6.8 and 6.1.1.4'
O O 0.0106 0.0060 ' International Tables Vol C Tables 4.2.6.8 and 6.1.1.4'
S S 0.1246 0.1234 ' International Tables Vol C Tables 4.2.6.8 and 6.1.1.4'

loop_
_geom_angle_atom_site_label_1
_geom_angle_atom_site_label_2
_geom_angle_atom_site_label_3
_geom_angle
_geom_angle_site_symmetry_1
_geom_angle_site_symmetry_2
_geom_angle_site_symmetry_3
_geom_angle_publ_flag
C7 S1 C8 104.57(15) . . . yes
C1 N1 C2 103.6(3) . . . yes
C3 N2 C4 118.7(3) . . . yes
C4 N3 C5 112.3(2) . . . yes
C1 N4 C5 105.9(3) . . . yes
C1 N4 C14 128.3(3) . . . yes
C5 N4 C14 125.7(3) . . . yes
N1 C1 N4 114.6(3) . . . yes
N1 C2 C3 134.5(3) . . . yes
N1 C2 C5 110.3(2) . . . yes
C3 C2 C5 115.3(2) . . . no
N2 C3 C2 120.3(3) . . . yes
N2 C4 N3 126.7(3) . . . yes
N2 C4 C6 116.8(2) . . . yes
N3 C4 C6 116.4(3) . . . yes
N3 C5 N4 127.7(3) . . . yes
N3 C5 C2 126.7(2) . . . yes
N4 C5 C2 105.6(2) . . . yes
O1 C6 C4 109.4(3) . . . yes
O1 C6 C7 111.5(2) . . . yes
C4 C6 C7 112.8(3) . . . no
S1 C7 C6 112.1(2) . . . yes
S1 C8 C9 118.4(3) . . . yes
S1 C8 C13 123.1(3) . . . yes
C9 C8 C13 118.3(3) . . . no
C8 C9 C10 121.0(4) . . . no
C9 C10 C11 120.0(4) . . . no
C10 C11 C12 119.3(4) . . . no
C11 C12 C13 121.1(4) . . . no
C8 C13 C12 120.2(4) . . . no
N4 C14 C15 114.1(3) . . . yes
C14 C15 C16 120.0(3) . . . no
C14 C15 C20 120.7(4) . . . no
C16 C15 C20 119.2(4) . . . no
C15 C16 C17 105.0(4) . . . no
C16 C17 C18 124.4(6) . . . no
C17 C18 C19 112.6(6) . . . no
C18 C19 C20 91.2(6) . . . no
C15 C20 C19 120.2(5) . . . no

loop_
_geom_bond_atom_site_label_1
_geom_bond_atom_site_label_2
_geom_bond_distance
_geom_bond_site_symmetry_1
_geom_bond_site_symmetry_2
_geom_bond_publ_flag
S1 C7 1.808(3) . . yes
S1 C8 1.769(4) . . yes
O1 C6 1.420(4) . . yes
N1 C1 1.302(4) . . yes
N1 C2 1.389(4) . . yes
N2 C3 1.332(4) . . yes
N2 C4 1.340(4) . . yes
N3 C4 1.330(4) . . yes
N3 C5 1.326(4) . . yes
N4 C1 1.361(4) . . yes
N4 C5 1.368(4) . . yes
N4 C14 1.459(4) . . yes
C2 C3 1.370(4) . . no
C2 C5 1.394(4) . . no
C4 C6 1.519(4) . . no
C6 C7 1.506(4) . . no
C8 C9 1.379(5) . . no
C8 C13 1.382(5) . . no
C9 C10 1.380(6) . . no
C10 C11 1.371(7) . . no
C11 C12 1.367(7) . . no
C12 C13 1.374(6) . . no
C14 C15 1.491(5) . . no
C15 C16 1.379(5) . . no
C15 C20 1.355(6) . . no
C16 C17 1.160(9) . . no
C17 C18 1.408(11) . . no
C18 C19 1.346(11) . . no
C19 C20 1.386(8) . . no

loop_
_geom_torsion_atom_site_label_1
_geom_torsion_atom_site_label_2
_geom_torsion_atom_site_label_3
_geom_torsion_atom_site_label_4
_geom_torsion
_geom_torsion_site_symmetry_1
_geom_torsion_site_symmetry_2
_geom_torsion_site_symmetry_3
_geom_torsion_site_symmetry_4
_geom_torsion_publ_flag
C8 S1 C7 C6 -71.3(2) . . . . no
C7 S1 C8 C9 140.4(3) . . . . no
C7 S1 C8 C13 -44.2(3) . . . . no
C2 N1 C1 N4 0.0(3) . . . . no
C1 N1 C2 C3 -179.7(3) . . . . no
C1 N1 C2 C5 0.0(3) . . . . no
C4 N2 C3 C2 -0.9(4) . . . . no
C3 N2 C4 N3 1.9(5) . . . . no
C3 N2 C4 C6 -176.4(3) . . . . no
C5 N3 C4 N2 -1.8(4) . . . . no
C5 N3 C4 C6 176.5(2) . . . . no
C4 N3 C5 N4 -178.8(3) . . . . no
C4 N3 C5 C2 0.8(4) . . . . no
C5 N4 C1 N1 -0.1(4) . . . . no
C14 N4 C1 N1 178.3(3) . . . . no
C1 N4 C5 N3 179.8(3) . . . . no
C1 N4 C5 C2 0.1(3) . . . . no
C14 N4 C5 N3 1.3(4) . . . . no
C14 N4 C5 C2 -178.4(3) . . . . no
C1 N4 C14 C15 89.1(4) . . . . no
C5 N4 C14 C15 -92.8(4) . . . . no
N1 C2 C3 N2 179.7(3) . . . . no
C5 C2 C3 N2 0.0(4) . . . . no
N1 C2 C5 N3 -179.8(3) . . . . no
N1 C2 C5 N4 -0.1(3) . . . . no
C3 C2 C5 N3 0.0(4) . . . . no
C3 C2 C5 N4 179.7(2) . . . . no
N2 C4 C6 O1 76.8(3) . . . . no
N2 C4 C6 C7 -48.0(4) . . . . no
N3 C4 C6 O1 -101.7(3) . . . . no
N3 C4 C6 C7 133.5(3) . . . . no
O1 C6 C7 S1 175.8(2) . . . . no
C4 C6 C7 S1 -60.5(3) . . . . no
S1 C8 C9 C10 174.6(3) . . . . no
C13 C8 C9 C10 -1.0(5) . . . . no
S1 C8 C13 C12 -175.9(3) . . . . no
C9 C8 C13 C12 -0.5(5) . . . . no
C8 C9 C10 C11 1.7(6) . . . . no
C9 C10 C11 C12 -0.9(7) . . . . no
C10 C11 C12 C13 -0.7(7) . . . . no
C11 C12 C13 C8 1.4(6) . . . . no
N4 C14 C15 C16 -87.2(4) . . . . no
N4 C14 C15 C20 93.8(4) . . . . no
C14 C15 C16 C17 -142.8(4) . . . . no
C20 C15 C16 C17 36.2(5) . . . . no
C14 C15 C20 C19 177.8(4) . . . . no
C16 C15 C20 C19 -1.2(7) . . . . no
C15 C16 C17 C18 -15.0(7) . . . . no
C16 C17 C18 C19 -44.6(8) . . . . no
C17 C18 C19 C20 69.2(6) . . . . no
C18 C19 C20 C15 -48.6(6) . . . . no
